data_4328765
loop_
_publ_author_name
'Colin D. McMillen'
'Jared T. Stritzinger'
'Joseph W. Kolis'

_publ_contact_author_address
;
Department of Chemistry 
Clemson University 
Clemson, SC, 29634
USA
;
_publ_contact_author_email kjoseph@clemson.edu
_publ_contact_author_name 'Joseph W. Kolis'
_publ_section_title
;
 Two Novel Acentric Borate Fluorides: M3B6O11F2 (M = Sr, Ba)
;
_journal_name_full 'Inorganic Chemistry'
_journal_page_first 3953
_journal_page_last 3955
_journal_paper_doi 10.1021/ic202318b
_journal_volume 51
_journal_year 2012
_chemical_formula_sum 'B6 Ba3 F2 O11'
_chemical_formula_weight 690.88
_chemical_name_systematic
; 
 ? 
;
_space_group_IT_number 4
_symmetry_cell_setting monoclinic
_symmetry_space_group_name_Hall 'P 2yb'
_symmetry_space_group_name_H-M 'P 1 21 1'
_atom_sites_solution_hydrogens none
_atom_sites_solution_primary direct
_atom_sites_solution_secondary difmap
_audit_creation_method SHELXL-97
_cell_angle_alpha 90.00
_cell_angle_beta 101.21(3)
_cell_angle_gamma 90.00
_cell_formula_units_Z 2
_cell_length_a 6.5572(13)
_cell_length_b 8.5107(17)
_cell_length_c 9.6726(19)
_cell_measurement_reflns_used 3212
_cell_measurement_temperature 293(2)
_cell_measurement_theta_max 26.3307
_cell_measurement_theta_min 2.1465
_cell_volume 529.49(19)
_computing_cell_refinement 'CrystalClear (Rigaku/MSC, 1999)'
_computing_data_collection 'CrystalClear (Rigaku/MSC, 1999)'
_computing_data_reduction 'CrystalClear (Rigaku/MSC, 1999)'
_computing_molecular_graphics 'SHELXTL (Bruker-AXS, 1999)'
_computing_publication_material 'SHELXTL (Bruker-AXS, 1999)'
_computing_structure_refinement 'SHELXTL (Bruker-AXS, 1999)'
_computing_structure_solution 'SHELXTL (Bruker-AXS, 1999)'
_diffrn_ambient_temperature 293(2)
_diffrn_detector_area_resol_mean 14.6199
_diffrn_measured_fraction_theta_full 0.998
_diffrn_measured_fraction_theta_max 0.998
_diffrn_measurement_device_type 'Rigaku AFC8S'
_diffrn_measurement_method '\w scans'
_diffrn_radiation_monochromator graphite
_diffrn_radiation_source 'fine-focus sealed tube'
_diffrn_radiation_type MoK\a
_diffrn_radiation_wavelength 0.71073
_diffrn_reflns_av_R_equivalents 0.0598
_diffrn_reflns_av_sigmaI/netI 0.0501
_diffrn_reflns_limit_h_max 7
_diffrn_reflns_limit_h_min -7
_diffrn_reflns_limit_k_max 9
_diffrn_reflns_limit_k_min -10
_diffrn_reflns_limit_l_max 11
_diffrn_reflns_limit_l_min -11
_diffrn_reflns_number 4359
_diffrn_reflns_theta_full 25.05
_diffrn_reflns_theta_max 25.05
_diffrn_reflns_theta_min 2.15
_diffrn_standards_decay_% 0
_diffrn_standards_interval_count 0
_diffrn_standards_interval_time 0
_diffrn_standards_number 0
_exptl_absorpt_coefficient_mu 11.124
_exptl_absorpt_correction_T_max 0.1675
_exptl_absorpt_correction_T_min 0.1351
_exptl_absorpt_correction_type multi-scan
_exptl_absorpt_process_details 'REQAB, CrystalClear'
_exptl_crystal_colour colorless
_exptl_crystal_density_diffrn 4.333
_exptl_crystal_description polyhedron
_exptl_crystal_F_000 608
_exptl_crystal_size_max 0.30
_exptl_crystal_size_mid 0.30
_exptl_crystal_size_min 0.25
_refine_diff_density_max 3.070
_refine_diff_density_min -1.981
_refine_diff_density_rms 0.389
_refine_ls_abs_structure_details 'Flack H D (1983), Acta Cryst. A39, 876-881'
_refine_ls_abs_structure_Flack -0.01(4)
_refine_ls_extinction_coef 0.0139(11)
_refine_ls_extinction_expression Fc^*^=kFc[1+0.001xFc^2^\l^3^/sin(2\q)]^-1/4^
_refine_ls_extinction_method SHELXL
_refine_ls_goodness_of_fit_ref 1.069
_refine_ls_hydrogen_treatment none
_refine_ls_matrix_type full
_refine_ls_number_parameters 200
_refine_ls_number_reflns 1751
_refine_ls_number_restraints 19
_refine_ls_restrained_S_all 1.065
_refine_ls_R_factor_all 0.0402
_refine_ls_R_factor_gt 0.0397
_refine_ls_shift/su_max 0.002
_refine_ls_shift/su_mean 0.000
_refine_ls_structure_factor_coef Fsqd
_refine_ls_weighting_details 'calc w=1/[\s^2^(Fo^2^)+(0.0696P)^2^+0.0000P] where P=(Fo^2^+2Fc^2^)/3'
_refine_ls_weighting_scheme calc
_refine_ls_wR_factor_gt 0.0946
_refine_ls_wR_factor_ref 0.0954
_reflns_number_gt 1708
_reflns_number_total 1751
_reflns_threshold_expression >2sigma(I)
_cod_data_source_file ic202318b_si_006_2.cif
_cod_data_source_block jts95p21
_cod_original_cell_volume 529.49(18)
_cod_database_code 4328765

loop_
_symmetry_equiv_pos_as_xyz
'x, y, z'
'-x, y+1/2, -z'

loop_
_atom_site_label
_atom_site_type_symbol
_atom_site_fract_x
_atom_site_fract_y
_atom_site_fract_z
_atom_site_U_iso_or_equiv
_atom_site_adp_type
_atom_site_occupancy
_atom_site_symmetry_multiplicity
_atom_site_calc_flag
_atom_site_refinement_flags
Ba1 Ba 0.99520(5) 0.24124(10) 0.75899(4) 0.0122(2) Uani 1 1 d .
Ba2 Ba 0.56147(8) -0.11241(4) 0.54067(6) 0.0121(3) Uani 1 1 d .
Ba3 Ba 0.56319(9) 0.39465(4) 1.03595(6) 0.0124(2) Uani 1 1 d .
O1 O 0.5294(7) -0.4545(11) 0.7361(5) 0.0113(13) Uani 1 1 d .
O5 O 0.8554(9) 0.4616(9) 0.4655(6) 0.0150(13) Uani 1 1 d .
F1 F 1.3601(10) 0.1784(9) 0.8851(8) 0.0286(16) Uani 1 1 d .
O4 O 1.1755(8) 0.5016(8) 0.6231(6) 0.0125(13) Uani 1 1 d .
F2 F 0.6286(11) 0.1751(9) 0.6186(7) 0.0268(16) Uani 1 1 d .
O2 O 0.2889(10) -0.2343(9) 0.6950(7) 0.0099(14) Uani 1 1 d U
O7 O 0.9464(10) 0.7197(9) 0.5512(7) 0.0132(15) Uani 1 1 d .
O11 O 0.8843(8) -0.4690(9) 0.8427(6) 0.0141(13) Uani 1 1 d .
O6 O 1.0059(7) 0.4183(12) 0.2652(5) 0.0157(18) Uani 1 1 d .
O9 O 0.9413(10) 0.2634(8) 1.0418(6) 0.0089(13) Uani 1 1 d .
O8 O 0.8769(10) 0.0139(9) 0.9302(7) 0.0150(13) Uani 1 1 d .
O10 O 0.7167(10) -0.2183(8) 0.8123(7) 0.0101(14) Uani 1 1 d .
O3 O 0.2636(7) -0.4373(8) 0.8689(5) 0.0156(11) Uani 1 1 d .
B3 B 0.9185(16) -0.1319(13) 0.8630(11) 0.009(2) Uani 1 1 d .
B4 B 0.9159(14) 0.0948(12) 1.0659(9) 0.0130(19) Uani 1 1 d .
B2 B 0.9063(15) 0.3380(13) 0.3657(11) 0.007(2) Uani 1 1 d U
B1 B 1.3086(14) 0.5996(13) 0.7328(10) 0.007(2) Uani 1 1 d U
B5 B 0.9948(14) 0.5624(12) 0.5478(9) 0.0120(19) Uani 1 1 d .
B6 B 0.7124(16) -0.3805(13) 0.7960(11) 0.011(2) Uani 1 1 d .

loop_
_atom_site_aniso_label
_atom_site_aniso_U_11
_atom_site_aniso_U_22
_atom_site_aniso_U_33
_atom_site_aniso_U_23
_atom_site_aniso_U_13
_atom_site_aniso_U_12
Ba1 0.0132(3) 0.0094(4) 0.0129(3) -0.0002(5) 0.0002(2) -0.0001(2)
Ba2 0.0094(3) 0.0122(5) 0.0140(3) 0.0022(3) 0.0003(2) -0.0006(2)
Ba3 0.0098(3) 0.0110(5) 0.0151(3) 0.0030(2) -0.0010(2) 0.0001(2)
O1 0.007(2) 0.016(3) 0.010(3) -0.001(2) -0.003(2) 0.000(3)
O5 0.016(3) 0.015(3) 0.015(3) -0.010(2) 0.003(2) -0.002(2)
F1 0.022(3) 0.014(4) 0.042(4) 0.005(3) -0.012(3) 0.002(3)
O4 0.017(3) 0.010(3) 0.009(3) -0.001(2) 0.001(2) -0.001(2)
F2 0.031(4) 0.017(4) 0.026(3) -0.005(3) -0.011(3) 0.000(3)
O2 0.010(3) 0.004(3) 0.015(3) 0.000(2) -0.001(2) -0.003(2)
O7 0.013(3) 0.016(4) 0.010(3) -0.007(3) 0.000(2) 0.000(3)
O11 0.007(2) 0.017(3) 0.017(3) -0.001(3) -0.002(2) -0.002(2)
O6 0.016(4) 0.016(5) 0.015(3) 0.001(2) 0.003(3) -0.0045(17)
O9 0.013(3) 0.004(3) 0.007(3) 0.000(2) -0.003(2) -0.001(2)
O8 0.019(3) 0.012(3) 0.014(3) -0.004(2) 0.001(2) 0.003(2)
O10 0.008(3) 0.006(3) 0.015(3) 0.000(2) 0.000(2) -0.001(2)
O3 0.019(2) 0.016(3) 0.013(3) 0.004(2) 0.0050(19) 0.005(2)
B3 0.008(4) 0.009(5) 0.009(4) -0.008(4) -0.001(3) 0.000(4)
B4 0.017(4) 0.008(4) 0.013(4) 0.003(3) -0.001(4) 0.002(3)
B2 0.003(3) 0.010(4) 0.008(3) -0.004(3) -0.001(3) -0.002(3)
B1 0.002(3) 0.007(4) 0.010(3) 0.001(3) 0.000(3) -0.001(3)
B5 0.015(4) 0.016(5) 0.005(4) 0.002(3) 0.001(3) -0.007(4)
B6 0.018(5) 0.007(5) 0.010(5) 0.005(4) 0.007(4) 0.007(4)

loop_
_atom_type_symbol
_atom_type_description
_atom_type_scat_dispersion_real
_atom_type_scat_dispersion_imag
_atom_type_scat_source
B B 0.0013 0.0007 'International Tables Vol C Tables 4.2.6.8 and 6.1.1.4'
O O 0.0106 0.0060 'International Tables Vol C Tables 4.2.6.8 and 6.1.1.4'
F F 0.0171 0.0103 'International Tables Vol C Tables 4.2.6.8 and 6.1.1.4'
Ba Ba -0.3244 2.2819 'International Tables Vol C Tables 4.2.6.8 and 6.1.1.4'

loop_
_geom_angle_atom_site_label_1
_geom_angle_atom_site_label_2
_geom_angle_atom_site_label_3
_geom_angle
_geom_angle_site_symmetry_1
_geom_angle_site_symmetry_3
F1 Ba1 F2 155.0(3) . .
F1 Ba1 O11 109.2(2) . 1_565
F2 Ba1 O11 94.5(2) . 1_565
F1 Ba1 O8 84.9(2) . .
F2 Ba1 O8 79.7(2) . .
O11 Ba1 O8 109.43(18) 1_565 .
F1 Ba1 O6 79.4(2) . 2_746
F2 Ba1 O6 75.6(2) . 2_746
O11 Ba1 O6 157.85(17) 1_565 2_746
O8 Ba1 O6 49.82(17) . 2_746
F1 Ba1 O9 80.3(2) . .
F2 Ba1 O9 104.1(2) . .
O11 Ba1 O9 64.14(17) 1_565 .
O8 Ba1 O9 50.46(18) . .
O6 Ba1 O9 98.61(19) 2_746 .
F1 Ba1 O4 87.1(2) . .
F2 Ba1 O4 110.1(2) . .
O11 Ba1 O4 66.82(18) 1_565 .
O8 Ba1 O4 169.46(18) . .
O6 Ba1 O4 135.05(15) 2_746 .
O9 Ba1 O4 121.2(2) . .
F1 Ba1 O7 99.9(2) . 2_746
F2 Ba1 O7 75.9(2) . 2_746
O11 Ba1 O7 115.4(2) 1_565 2_746
O8 Ba1 O7 129.9(2) . 2_746
O6 Ba1 O7 81.82(18) 2_746 2_746
O9 Ba1 O7 179.6(2) . 2_746
O4 Ba1 O7 58.41(17) . 2_746
F1 Ba1 O3 68.0(2) . 1_665
F2 Ba1 O3 136.9(2) . 1_665
O11 Ba1 O3 46.89(16) 1_565 1_665
O8 Ba1 O3 125.51(15) . 1_665
O6 Ba1 O3 147.36(13) 2_746 1_665
O9 Ba1 O3 78.07(16) . 1_665
O4 Ba1 O3 44.49(14) . 1_665
O7 Ba1 O3 101.62(16) 2_746 1_665
F1 Ba1 B5 98.8(2) . 2_746
F2 Ba1 B5 67.1(2) . 2_746
O11 Ba1 B5 136.4(2) 1_565 2_746
O8 Ba1 B5 105.7(2) . 2_746
O6 Ba1 B5 58.1(2) 2_746 2_746
O9 Ba1 B5 156.1(3) . 2_746
O4 Ba1 B5 82.4(2) . 2_746
O7 Ba1 B5 24.3(2) 2_746 2_746
O3 Ba1 B5 124.0(2) 1_665 2_746
F1 Ba1 B4 77.8(2) . .
F2 Ba1 B4 95.5(2) . .
O11 Ba1 B4 88.7(2) 1_565 .
O8 Ba1 B4 25.3(2) . .
O6 Ba1 B4 72.9(2) 2_746 .
O9 Ba1 B4 25.76(18) . .
O4 Ba1 B4 145.2(2) . .
O7 Ba1 B4 154.7(2) 2_746 .
O3 Ba1 B4 100.77(18) 1_665 .
B5 Ba1 B4 130.5(3) 2_746 .
F1 Ba1 B3 80.8(3) . .
F2 Ba1 B3 77.0(2) . .
O11 Ba1 B3 133.7(2) 1_565 .
O8 Ba1 B3 24.5(2) . .
O6 Ba1 B3 25.29(19) 2_746 .
O9 Ba1 B3 73.9(2) . .
O4 Ba1 B3 158.8(2) . .
O7 Ba1 B3 106.5(2) 2_746 .
O3 Ba1 B3 140.93(19) 1_665 .
B5 Ba1 B3 82.3(2) 2_746 .
B4 Ba1 B3 48.2(2) . .
F2 Ba2 F2 152.97(19) 2_646 .
F2 Ba2 O4 101.0(2) 2_646 2_746
F2 Ba2 O4 75.0(2) . 2_746
F2 Ba2 O2 76.5(2) 2_646 .
F2 Ba2 O2 107.0(2) . .
O4 Ba2 O2 177.49(19) 2_746 .
F2 Ba2 O10 112.9(2) 2_646 .
F2 Ba2 O10 91.2(2) . .
O4 Ba2 O10 120.43(17) 2_746 .
O2 Ba2 O10 61.3(2) . .
F2 Ba2 O5 77.6(2) 2_646 2_646
F2 Ba2 O5 84.4(2) . 2_646
O4 Ba2 O5 129.2(2) 2_746 2_646
O2 Ba2 O5 50.15(19) . 2_646
O10 Ba2 O5 105.68(19) . 2_646
F2 Ba2 O7 89.5(2) 2_646 1_545
F2 Ba2 O7 111.2(2) . 1_545
O4 Ba2 O7 63.28(18) 2_746 1_545
O2 Ba2 O7 116.8(2) . 1_545
O10 Ba2 O7 69.43(19) . 1_545
O5 Ba2 O7 163.3(2) 2_646 1_545
F2 Ba2 O1 77.6(2) 2_646 2_656
F2 Ba2 O1 80.0(2) . 2_656
O4 Ba2 O1 49.63(15) 2_746 2_656
O2 Ba2 O1 128.86(17) . 2_656
O10 Ba2 O1 168.07(19) . 2_656
O5 Ba2 O1 81.60(17) 2_646 2_656
O7 Ba2 O1 106.18(18) 1_545 2_656
F2 Ba2 O6 135.4(2) 2_646 2_746
F2 Ba2 O6 70.0(2) . 2_746
O4 Ba2 O6 73.41(16) 2_746 2_746
O2 Ba2 O6 108.60(18) . 2_746
O10 Ba2 O6 47.86(18) . 2_746
O5 Ba2 O6 140.51(18) 2_646 2_746
O7 Ba2 O6 47.8(2) 1_545 2_746
O1 Ba2 O6 120.78(18) 2_656 2_746
F2 Ba2 B6 90.1(2) 2_646 .
F2 Ba2 B6 114.9(2) . .
O4 Ba2 B6 122.4(2) 2_746 .
O2 Ba2 B6 58.3(2) . .
O10 Ba2 B6 23.7(2) . .
O5 Ba2 B6 108.4(2) 2_646 .
O7 Ba2 B6 60.5(2) 1_545 .
O1 Ba2 B6 162.3(3) 2_656 .
O6 Ba2 B6 60.5(2) 2_746 .
F2 Ba2 B2 73.2(3) 2_646 2_646
F2 Ba2 B2 98.7(3) . 2_646
O4 Ba2 B2 154.7(2) 2_746 2_646
O2 Ba2 B2 24.4(2) . 2_646
O10 Ba2 B2 83.7(2) . 2_646
O5 Ba2 B2 26.0(2) 2_646 2_646
O7 Ba2 B2 139.5(3) 1_545 2_646
O1 Ba2 B2 105.4(2) 2_656 2_646
O6 Ba2 B2 128.26(19) 2_746 2_646
B6 Ba2 B2 82.6(3) . 2_646
F2 Ba2 B1 94.2(2) 2_646 2_746
F2 Ba2 B1 70.9(2) . 2_746
O4 Ba2 B1 24.7(2) 2_746 2_746
O2 Ba2 B1 154.2(2) . 2_746
O10 Ba2 B1 142.8(2) . 2_746
O5 Ba2 B1 104.6(2) 2_646 2_746
O7 Ba2 B1 86.6(2) 1_545 2_746
O1 Ba2 B1 25.96(18) 2_656 2_746
O6 Ba2 B1 95.0(2) 2_746 2_746
B6 Ba2 B1 146.9(3) . 2_746
B2 Ba2 B1 130.0(2) 2_646 2_746
F1 Ba3 F1 154.44(19) 2_757 1_455
F1 Ba3 O3 75.9(2) 2_757 1_565
F1 Ba3 O3 78.6(2) 1_455 1_565
F1 Ba3 O9 104.9(2) 2_757 .
F1 Ba3 O9 95.1(2) 1_455 .
O3 Ba3 O9 141.97(17) 1_565 .
F1 Ba3 O10 106.6(2) 2_757 2_657
F1 Ba3 O10 74.0(2) 1_455 2_657
O3 Ba3 O10 91.22(18) 1_565 2_657
O9 Ba3 O10 123.4(2) . 2_657
F1 Ba3 O2 94.6(2) 2_757 2_657
F1 Ba3 O2 107.1(2) 1_455 2_657
O3 Ba3 O2 147.08(17) 1_565 2_657
O9 Ba3 O2 70.78(18) . 2_657
O10 Ba3 O2 60.9(2) 2_657 2_657
F1 Ba3 O3 136.88(17) 2_757 2_657
F1 Ba3 O3 68.61(18) 1_455 2_657
O3 Ba3 O3 146.97(19) 1_565 2_657
O9 Ba3 O3 48.76(16) . 2_657
O10 Ba3 O3 76.53(18) 2_657 2_657
O2 Ba3 O3 48.22(17) 2_657 2_657
F1 Ba3 O8 78.1(2) 2_757 2_657
F1 Ba3 O8 84.5(2) 1_455 2_657
O3 Ba3 O8 46.62(15) 1_565 2_657
O9 Ba3 O8 171.15(19) . 2_657
O10 Ba3 O8 48.03(18) 2_657 2_657
O2 Ba3 O8 100.86(18) 2_657 2_657
O3 Ba3 O8 123.54(17) 2_657 2_657
F1 Ba3 O1 82.2(2) 2_757 1_565
F1 Ba3 O1 80.3(2) 1_455 1_565
O3 Ba3 O1 46.99(15) 1_565 1_565
O9 Ba3 O1 95.03(17) . 1_565
O10 Ba3 O1 134.80(17) 2_657 1_565
O2 Ba3 O1 164.22(16) 2_657 1_565
O3 Ba3 O1 126.84(18) 2_657 1_565
O8 Ba3 O1 93.61(16) 2_657 1_565
F1 Ba3 O11 74.1(2) 2_757 1_565
F1 Ba3 O11 104.5(2) 1_455 1_565
O3 Ba3 O11 86.83(17) 1_565 1_565
O9 Ba3 O11 58.18(16) . 1_565
O10 Ba3 O11 177.74(17) 2_657 1_565
O2 Ba3 O11 121.28(16) 2_657 1_565
O3 Ba3 O11 104.54(15) 2_657 1_565
O8 Ba3 O11 130.49(19) 2_657 1_565
O1 Ba3 O11 42.98(14) 1_565 1_565
F1 Ba3 O6 69.2(2) 2_757 1_556
F1 Ba3 O6 136.1(2) 1_455 1_556
O3 Ba3 O6 144.4(2) 1_565 1_556
O9 Ba3 O6 47.87(18) . 1_556
O10 Ba3 O6 104.77(17) 2_657 1_556
O2 Ba3 O6 45.80(18) 2_657 1_556
O3 Ba3 O6 68.6(2) 2_657 1_556
O8 Ba3 O6 128.14(18) 2_657 1_556
O1 Ba3 O6 119.39(15) 1_565 1_556
O11 Ba3 O6 77.49(14) 1_565 1_556
F1 Ba3 B6 66.0(3) 2_757 1_565
F1 Ba3 B6 102.1(3) 1_455 1_565
O3 Ba3 B6 63.4(2) 1_565 1_565
O9 Ba3 B6 81.9(2) . 1_565
O10 Ba3 B6 154.4(2) 2_657 1_565
O2 Ba3 B6 141.2(2) 2_657 1_565
O3 Ba3 B6 126.3(2) 2_657 1_565
O8 Ba3 B6 106.9(2) 2_657 1_565
O1 Ba3 B6 24.6(2) 1_565 1_565
O11 Ba3 B6 23.8(2) 1_565 1_565
O6 Ba3 B6 95.4(2) 1_556 1_565
B6 O1 B1 128.4(9) . 1_445
B6 O1 Ba2 126.5(5) . 2_646
B1 O1 Ba2 95.5(4) 1_445 2_646
B6 O1 Ba3 84.2(5) . 1_545
B1 O1 Ba3 92.3(4) 1_445 1_545
Ba2 O1 Ba3 128.1(3) 2_646 1_545
B5 O5 B2 126.6(7) . .
B5 O5 Ba2 133.2(5) . 2_656
B2 O5 Ba2 99.6(5) . 2_656
Ba1 F1 Ba3 117.3(3) . 2_747
Ba1 F1 Ba3 117.6(3) . 1_655
Ba3 F1 Ba3 117.4(2) 2_747 1_655
B5 O4 B1 119.6(7) . .
B5 O4 Ba2 113.8(5) . 2_756
B1 O4 Ba2 105.2(4) . 2_756
B5 O4 Ba1 98.1(5) . .
B1 O4 Ba1 109.5(5) . .
Ba2 O4 Ba1 110.2(2) 2_756 .
Ba2 F2 Ba2 117.6(2) 2_656 .
Ba2 F2 Ba1 117.4(3) 2_656 .
Ba2 F2 Ba1 116.7(3) . .
B2 O2 B1 123.0(7) 2_646 1_445
B2 O2 Ba2 103.7(5) 2_646 .
B1 O2 Ba2 117.8(5) 1_445 .
B2 O2 Ba3 109.3(5) 2_646 2_647
B1 O2 Ba3 98.5(5) 1_445 2_647
Ba2 O2 Ba3 102.2(2) . 2_647
B5 O7 B2 122.2(7) . 2_756
B5 O7 Ba2 133.2(5) . 1_565
B2 O7 Ba2 98.8(5) 2_756 1_565
B5 O7 Ba1 87.8(5) . 2_756
B2 O7 Ba1 106.7(5) 2_756 2_756
Ba2 O7 Ba1 102.0(2) 1_565 2_756
B6 O11 B4 123.9(7) . 2_747
B6 O11 Ba1 130.7(6) . 1_545
B4 O11 Ba1 104.1(4) 2_747 1_545
B6 O11 Ba3 78.6(5) . 1_545
B4 O11 Ba3 111.6(5) 2_747 1_545
Ba1 O11 Ba3 95.0(2) 1_545 1_545
B2 O6 B3 134.0(10) . 2_756
B2 O6 Ba1 122.3(6) . 2_756
B3 O6 Ba1 102.2(6) 2_756 2_756
B2 O6 Ba2 91.9(5) . 2_756
B3 O6 Ba2 93.8(5) 2_756 2_756
Ba1 O6 Ba2 97.0(2) 2_756 2_756
B2 O6 Ba3 88.3(5) . 1_554
B3 O6 Ba3 79.3(4) 2_756 1_554
Ba1 O6 Ba3 90.9(2) 2_756 1_554
Ba2 O6 Ba3 170.4(3) 2_756 1_554
B4 O9 B3 124.7(7) . 2_757
B4 O9 Ba3 105.9(5) . .
B3 O9 Ba3 102.8(5) 2_757 .
B4 O9 Ba1 97.3(5) . .
B3 O9 Ba1 117.7(5) 2_757 .
Ba3 O9 Ba1 107.0(2) . .
B3 O8 B4 142.3(7) . .
B3 O8 Ba1 103.4(5) . .
B4 O8 Ba1 100.9(5) . .
B3 O8 Ba3 91.5(5) . 2_647
B4 O8 Ba3 93.6(5) . 2_647
Ba1 O8 Ba3 131.5(2) . 2_647
B6 O10 B3 121.2(8) . .
B6 O10 Ba3 114.1(6) . 2_647
B3 O10 Ba3 106.9(5) . 2_647
B6 O10 Ba2 102.7(6) . .
B3 O10 Ba2 106.6(5) . .
Ba3 O10 Ba2 103.5(2) 2_647 .
B1 O3 B4 132.7(6) 1_445 2_647
B1 O3 Ba3 114.1(5) 1_445 1_545
B4 O3 Ba3 113.2(4) 2_647 1_545
B1 O3 Ba3 86.8(5) 1_445 2_647
B4 O3 Ba3 88.9(4) 2_647 2_647
Ba3 O3 Ba3 97.04(15) 1_545 2_647
B1 O3 Ba1 94.4(5) 1_445 1_445
B4 O3 Ba1 82.6(4) 2_647 1_445
Ba3 O3 Ba1 92.0(2) 1_545 1_445
Ba3 O3 Ba1 169.52(18) 2_647 1_445
O8 B3 O9 112.7(7) . 2_747
O8 B3 O6 104.5(8) . 2_746
O9 B3 O6 115.3(7) 2_747 2_746
O8 B3 O10 109.5(8) . .
O9 B3 O10 108.1(8) 2_747 .
O6 B3 O10 106.4(7) 2_746 .
O8 B3 Ba3 94.6(5) . 2_747
O9 B3 Ba3 51.9(4) 2_747 2_747
O6 B3 Ba3 74.9(4) 2_746 2_747
O10 B3 Ba3 154.3(6) . 2_747
O8 B3 Ba1 52.1(4) . .
O9 B3 Ba1 129.9(6) 2_747 .
O6 B3 Ba1 52.5(5) 2_746 .
O10 B3 Ba1 122.0(6) . .
Ba3 B3 Ba1 79.8(2) 2_747 .
O8 B3 Ba3 63.9(4) . 2_647
O9 B3 Ba3 110.7(5) 2_747 2_647
O6 B3 Ba3 133.1(6) 2_746 2_647
O10 B3 Ba3 48.6(4) . 2_647
Ba3 B3 Ba3 146.5(3) 2_747 2_647
Ba1 B3 Ba3 102.5(3) . 2_647
O8 B4 O3 106.5(6) . 2_657
O8 B4 O9 108.9(7) . .
O3 B4 O9 112.1(7) 2_657 .
O8 B4 O11 109.4(7) . 2_757
O3 B4 O11 110.8(6) 2_657 2_757
O9 B4 O11 109.1(7) . 2_757
O8 B4 Ba1 53.8(4) . .
O3 B4 Ba1 136.6(5) 2_657 .
O9 B4 Ba1 56.9(4) . .
O11 B4 Ba1 112.4(5) 2_757 .
O8 B4 Ba3 106.2(5) . .
O3 B4 Ba3 65.7(4) 2_657 .
O9 B4 Ba3 49.7(4) . .
O11 B4 Ba3 143.4(5) 2_757 .
Ba1 B4 Ba3 82.3(2) . .
O8 B4 Ba1 90.8(5) . 2_747
O3 B4 Ba1 72.5(4) 2_657 2_747
O9 B4 Ba1 156.6(6) . 2_747
O11 B4 Ba1 50.4(4) 2_757 2_747
Ba1 B4 Ba1 136.0(3) . 2_747
Ba3 B4 Ba1 137.8(3) . 2_747
O2 B2 O6 114.2(8) 2_656 .
O2 B2 O5 105.7(7) 2_656 .
O6 B2 O5 106.6(8) . .
O2 B2 O7 110.9(8) 2_656 2_746
O6 B2 O7 110.3(7) . 2_746
O5 B2 O7 108.8(7) . 2_746
O2 B2 Ba2 51.9(4) 2_656 2_656
O6 B2 Ba2 132.2(6) . 2_656
O5 B2 Ba2 54.4(4) . 2_656
O7 B2 Ba2 117.3(5) 2_746 2_656
O2 B2 Ba2 158.7(6) 2_656 2_756
O6 B2 Ba2 63.5(4) . 2_756
O5 B2 Ba2 94.9(5) . 2_756
O7 B2 Ba2 55.6(4) 2_746 2_756
Ba2 B2 Ba2 146.6(3) 2_656 2_756
O3 B1 O2 114.6(8) 1_665 1_665
O3 B1 O4 109.4(7) 1_665 .
O2 B1 O4 110.7(7) 1_665 .
O3 B1 O1 106.2(6) 1_665 1_665
O2 B1 O1 109.7(7) 1_665 1_665
O4 B1 O1 105.7(7) . 1_665
O3 B1 Ba3 67.9(5) 1_665 2_757
O2 B1 Ba3 56.0(5) 1_665 2_757
O4 B1 Ba3 158.1(6) . 2_757
O1 B1 Ba3 95.7(5) 1_665 2_757
O3 B1 Ba2 135.5(6) 1_665 2_756
O2 B1 Ba2 109.8(5) 1_665 2_756
O4 B1 Ba2 50.1(4) . 2_756
O1 B1 Ba2 58.6(4) 1_665 2_756
Ba3 B1 Ba2 146.7(3) 2_757 2_756
O4 B5 O7 122.4(7) . .
O4 B5 O5 118.6(8) . .
O7 B5 O5 119.1(7) . .
O4 B5 Ba1 118.7(5) . 2_756
O7 B5 Ba1 67.9(4) . 2_756
O5 B5 Ba1 84.1(4) . 2_756
O4 B5 Ba1 58.5(4) . .
O7 B5 Ba1 137.5(6) . .
O5 B5 Ba1 76.8(4) . .
Ba1 B5 Ba1 153.8(3) 2_756 .
O11 B6 O1 119.0(9) . .
O11 B6 O10 121.1(9) . .
O1 B6 O10 119.9(9) . .
O11 B6 Ba3 77.6(5) . 1_545
O1 B6 Ba3 71.2(5) . 1_545
O10 B6 Ba3 119.9(6) . 1_545
O11 B6 Ba2 136.6(6) . .
O1 B6 Ba2 83.9(5) . .
O10 B6 Ba2 53.6(5) . .
Ba3 B6 Ba2 145.5(3) 1_545 .

loop_
_geom_bond_atom_site_label_1
_geom_bond_atom_site_label_2
_geom_bond_distance
_geom_bond_site_symmetry_2
Ba1 F1 2.523(6) .
Ba1 F2 2.583(6) .
Ba1 O11 2.738(7) 1_565
Ba1 O8 2.755(8) .
Ba1 O6 2.758(11) 2_746
Ba1 O9 2.832(6) .
Ba1 O4 2.939(7) .
Ba1 O7 3.103(6) 2_746
Ba1 O3 3.314(6) 1_665
Ba1 B5 3.347(9) 2_746
Ba1 B4 3.352(10) .
Ba1 B3 3.398(11) .
Ba2 F2 2.540(7) 2_646
Ba2 F2 2.573(8) .
Ba2 O4 2.736(6) 2_746
Ba2 O2 2.746(7) .
Ba2 O10 2.777(7) .
Ba2 O5 2.795(6) 2_646
Ba2 O7 2.885(7) 1_545
Ba2 O1 2.951(6) 2_656
Ba2 O6 3.094(5) 2_746
Ba2 B6 3.367(11) .
Ba2 B2 3.389(10) 2_646
Ba2 B1 3.443(10) 2_746
Ba3 F1 2.553(8) 2_757
Ba3 F1 2.556(8) 1_455
Ba3 O3 2.698(5) 1_565
Ba3 O9 2.710(7) .
Ba3 O10 2.738(7) 2_657
Ba3 O2 2.817(7) 2_657
Ba3 O3 3.117(7) 2_657
Ba3 O8 3.136(7) 2_657
Ba3 O1 3.140(6) 1_565
Ba3 O11 3.287(6) 1_565
Ba3 O6 3.299(5) 1_556
Ba3 B6 3.300(10) 1_565
O1 B6 1.379(12) .
O1 B1 1.514(10) 1_445
O1 Ba2 2.951(6) 2_646
O1 Ba3 3.140(6) 1_545
O5 B5 1.386(10) .
O5 B2 1.508(12) .
O5 Ba2 2.795(6) 2_656
F1 Ba3 2.553(8) 2_747
F1 Ba3 2.556(7) 1_655
O4 B5 1.366(11) .
O4 B1 1.491(12) .
O4 Ba2 2.736(6) 2_756
F2 Ba2 2.540(7) 2_656
O2 B2 1.439(12) 2_646
O2 B1 1.459(13) 1_445
O2 Ba3 2.817(7) 2_647
O7 B5 1.378(12) .
O7 B2 1.514(12) 2_756
O7 Ba2 2.885(7) 1_565
O7 Ba1 3.103(6) 2_756
O11 B6 1.358(12) .
O11 B4 1.530(10) 2_747
O11 Ba1 2.738(7) 1_545
O11 Ba3 3.287(6) 1_545
O6 B2 1.444(12) .
O6 B3 1.485(11) 2_756
O6 Ba1 2.758(11) 2_756
O6 Ba2 3.094(5) 2_756
O6 Ba3 3.299(5) 1_554
O9 B4 1.469(10) .
O9 B3 1.469(12) 2_757
O8 B3 1.451(11) .
O8 B4 1.460(11) .
O8 Ba3 3.136(7) 2_647
O10 B6 1.389(13) .
O10 B3 1.510(12) .
O10 Ba3 2.738(7) 2_647
O3 B1 1.439(11) 1_445
O3 B4 1.465(11) 2_647
O3 Ba3 2.698(5) 1_545
O3 Ba3 3.117(7) 2_647
O3 Ba1 3.314(6) 1_445
B3 O9 1.469(12) 2_747
B3 O6 1.485(11) 2_746
B3 Ba3 3.357(10) 2_747
B3 Ba3 3.490(10) 2_647
B4 O3 1.465(11) 2_657
B4 O11 1.530(10) 2_757
B4 Ba1 3.446(10) 2_747
B2 O2 1.439(12) 2_656
B2 O7 1.514(12) 2_746
B2 Ba2 3.389(10) 2_656
B2 Ba2 3.457(10) 2_756
B1 O3 1.439(11) 1_665
B1 O2 1.459(13) 1_665
B1 O1 1.514(10) 1_665
B1 Ba3 3.359(11) 2_757
B1 Ba2 3.443(10) 2_756
B5 Ba1 3.347(9) 2_756
B6 Ba3 3.300(10) 1_545
